data_2219770
loop_
_publ_author_name
'Hu, Hua-You'
'Huang, Yu-Cheng'
'Yu, Hai-Tao'
'Zhang, Yan'

_publ_section_title
;
 (Anthracen-9-yl)(piperidin-1-yl)methanone
;
_journal_coeditor_code BI2300
_journal_issue 11
_journal_name_full 'Acta Crystallographica Section E'
_journal_page_first o2120
_journal_paper_doi 10.1107/S1600536808033205
_journal_volume 64
_journal_year 2008
_chemical_formula_iupac 'C20 H19 N O'
_chemical_formula_moiety 'C20 H19 N O'
_chemical_formula_sum 'C20 H19 N O'
_chemical_formula_weight 289.36
_chemical_name_systematic (Anthracen-9-yl)(piperidin-1-yl)methanone
_space_group_IT_number 15
_symmetry_cell_setting monoclinic
_symmetry_space_group_name_Hall '-C 2yc'
_symmetry_space_group_name_H-M 'C 1 2/c 1'
_atom_sites_solution_hydrogens geom
_atom_sites_solution_primary direct
_atom_sites_solution_secondary difmap
_audit_creation_method SHELXL97
_cell_angle_alpha 90.00
_cell_angle_beta 120.29(3)
_cell_angle_gamma 90.00
_cell_formula_units_Z 8
_cell_length_a 26.393(5)
_cell_length_b 7.3950(15)
_cell_length_c 18.213(4)
_cell_measurement_reflns_used 781
_cell_measurement_temperature 293(2)
_cell_measurement_theta_max 28.0
_cell_measurement_theta_min 2.41
_cell_volume 3069.5(14)
_computing_cell_refinement 'SAINT (Bruker, 2000)'
_computing_data_collection 'SMART (Bruker, 2000)'
_computing_data_reduction 'SAINT (Bruker, 2000'
_computing_molecular_graphics 'SHELXTL (Sheldrick, 2008)'
_computing_publication_material 'SHELXTL (Sheldrick, 2008)'
_computing_structure_refinement 'SHELXL97 (Sheldrick, 2008)'
_computing_structure_solution 'SHELXS97 (Sheldrick, 2008)'
_diffrn_ambient_temperature 293(2)
_diffrn_measured_fraction_theta_full 0.997
_diffrn_measured_fraction_theta_max 0.997
_diffrn_measurement_device_type 'Bruker SMART APEX CCD'
_diffrn_measurement_method '\f and \w'
_diffrn_radiation_monochromator graphite
_diffrn_radiation_source 'fine-focus sealed tube'
_diffrn_radiation_type MoK\a
_diffrn_radiation_wavelength 0.71073
_diffrn_reflns_av_R_equivalents 0.0250
_diffrn_reflns_av_sigmaI/netI 0.0312
_diffrn_reflns_limit_h_max 27
_diffrn_reflns_limit_h_min -31
_diffrn_reflns_limit_k_max 8
_diffrn_reflns_limit_k_min 0
_diffrn_reflns_limit_l_max 21
_diffrn_reflns_limit_l_min 0
_diffrn_reflns_number 2828
_diffrn_reflns_theta_full 25.20
_diffrn_reflns_theta_max 25.20
_diffrn_reflns_theta_min 1.79
_diffrn_standards_number 0
_exptl_absorpt_coefficient_mu 0.077
_exptl_absorpt_correction_T_max 0.992
_exptl_absorpt_correction_T_min 0.977
_exptl_absorpt_correction_type multi-scan
_exptl_absorpt_process_details '(SADABS; Bruker, 2000)'
_exptl_crystal_colour yellow
_exptl_crystal_density_diffrn 1.252
_exptl_crystal_density_method 'not measured'
_exptl_crystal_description block
_exptl_crystal_F_000 1232
_exptl_crystal_size_max 0.30
_exptl_crystal_size_mid 0.10
_exptl_crystal_size_min 0.10
_refine_diff_density_max 0.320
_refine_diff_density_min -0.285
_refine_ls_extinction_method none
_refine_ls_goodness_of_fit_ref 1.091
_refine_ls_hydrogen_treatment constr
_refine_ls_matrix_type full
_refine_ls_number_parameters 199
_refine_ls_number_reflns 2762
_refine_ls_number_restraints 0
_refine_ls_restrained_S_all 1.091
_refine_ls_R_factor_all 0.1195
_refine_ls_R_factor_gt 0.0806
_refine_ls_shift/su_max 0.000
_refine_ls_shift/su_mean 0.000
_refine_ls_structure_factor_coef Fsqd
_refine_ls_weighting_details 'calc w = 1/[\s^2^(Fo^2^)+(0.1523P)^2^+2.2222P] where P=(Fo^2^+2Fc^2^)/3'
_refine_ls_weighting_scheme calc
_refine_ls_wR_factor_gt 0.2298
_refine_ls_wR_factor_ref 0.2777
_reflns_number_gt 1678
_reflns_number_total 2762
_reflns_threshold_expression I>2\s(I)
_cod_data_source_file bi2300.cif
_cod_data_source_block I
_cod_original_sg_symbol_H-M 'C 2/c'
_cod_database_code 2219770
_cod_database_fobs_code 2219770

loop_
_symmetry_equiv_pos_as_xyz
'x, y, z'
'-x, y, -z+1/2'
'x+1/2, y+1/2, z'
'-x+1/2, y+1/2, -z+1/2'
'-x, -y, -z'
'x, -y, z-1/2'
'-x+1/2, -y+1/2, -z'
'x+1/2, -y+1/2, z-1/2'

loop_
_atom_site_type_symbol
_atom_site_label
_atom_site_fract_x
_atom_site_fract_y
_atom_site_fract_z
_atom_site_U_iso_or_equiv
_atom_site_adp_type
_atom_site_calc_flag
_atom_site_refinement_flags
_atom_site_occupancy
C C1 0.83354(17) 0.1537(5) 0.6866(3) 0.0733(11) Uani d . 1
H H1A 0.8709 0.1589 0.6936 0.088 Uiso calc R 1
C C2 0.78453(17) 0.1309(5) 0.6048(3) 0.0680(10) Uani d . 1
H H2A 0.7896 0.1254 0.5579 0.082 Uiso calc R 1
C C3 0.72989(15) 0.1169(5) 0.5938(2) 0.0577(9) Uani d . 1
H H3A 0.6980 0.0993 0.5394 0.069 Uiso calc R 1
C C4 0.72079(13) 0.1286(4) 0.66384(19) 0.0472(8) Uani d . 1
C C5 0.77079(14) 0.1544(4) 0.7464(2) 0.0504(8) Uani d . 1
C C6 0.82684(15) 0.1679(5) 0.7541(2) 0.0611(9) Uani d . 1
H H6A 0.8596 0.1871 0.8074 0.073 Uiso calc R 1
C C7 0.66500(13) 0.1159(4) 0.65502(19) 0.0480(8) Uani d . 1
C C8 0.65705(14) 0.1315(4) 0.7257(2) 0.0478(8) Uani d . 1
C C9 0.70746(15) 0.1503(4) 0.8081(2) 0.0534(8) Uani d . 1
C C10 0.76293(14) 0.1644(4) 0.8162(2) 0.0538(9) Uani d . 1
H H10A 0.7956 0.1809 0.8699 0.065 Uiso calc R 1
C C11 0.60162(16) 0.1229(5) 0.7191(3) 0.0626(10) Uani d . 1
H H11A 0.5682 0.1098 0.6658 0.075 Uiso calc R 1
C C12 0.59630(19) 0.1335(5) 0.7889(3) 0.0751(12) Uani d . 1
H H12A 0.5591 0.1308 0.7826 0.090 Uiso calc R 1
C C13 0.6455(2) 0.1485(5) 0.8706(3) 0.0718(11) Uani d . 1
H H13A 0.6409 0.1535 0.9180 0.086 Uiso calc R 1
C C14 0.69916(19) 0.1556(5) 0.8799(2) 0.0677(10) Uani d . 1
H H14A 0.7317 0.1642 0.9343 0.081 Uiso calc R 1
C C15 0.61267(14) 0.0678(5) 0.5689(2) 0.0524(8) Uani d . 1
C C16 0.59033(17) 0.3956(5) 0.5392(2) 0.0693(11) Uani d . 1
H H16A 0.6271 0.4108 0.5922 0.083 Uiso calc R 1
H H16B 0.5593 0.4463 0.5465 0.083 Uiso calc R 1
C C17 0.5933(2) 0.4948(6) 0.4705(3) 0.0870(13) Uani d . 1
H H17A 0.6274 0.4549 0.4680 0.104 Uiso calc R 1
H H17B 0.5975 0.6232 0.4831 0.104 Uiso calc R 1
C C18 0.5372(2) 0.4617(6) 0.3833(3) 0.0848(13) Uani d . 1
H H18A 0.5036 0.5164 0.3828 0.102 Uiso calc R 1
H H18B 0.5416 0.5166 0.3384 0.102 Uiso calc R 1
C C19 0.52736(19) 0.2577(7) 0.3679(2) 0.0861(13) Uani d . 1
H H19A 0.4905 0.2372 0.3156 0.103 Uiso calc R 1
H H19B 0.5585 0.2072 0.3607 0.103 Uiso calc R 1
C C20 0.52607(17) 0.1630(6) 0.4382(2) 0.0798(12) Uani d . 1
H H20A 0.4917 0.2008 0.4406 0.096 Uiso calc R 1
H H20B 0.5233 0.0337 0.4281 0.096 Uiso calc R 1
N N1 0.57930(13) 0.2033(4) 0.51987(17) 0.0652(9) Uani d . 1
O O1 0.60244(11) -0.0901(3) 0.54889(16) 0.0754(9) Uani d . 1

loop_
_atom_site_aniso_label
_atom_site_aniso_U_11
_atom_site_aniso_U_22
_atom_site_aniso_U_33
_atom_site_aniso_U_12
_atom_site_aniso_U_13
_atom_site_aniso_U_23
C1 0.058(2) 0.078(3) 0.090(3) 0.0004(18) 0.042(2) 0.008(2)
C2 0.076(3) 0.071(2) 0.071(2) 0.0052(19) 0.048(2) 0.0061(19)
C3 0.059(2) 0.063(2) 0.0532(19) 0.0000(16) 0.0293(17) 0.0003(15)
C4 0.0487(18) 0.0408(16) 0.0483(18) 0.0024(13) 0.0216(15) 0.0022(13)
C5 0.0448(17) 0.0440(17) 0.0513(18) 0.0004(13) 0.0160(15) 0.0049(14)
C6 0.0438(19) 0.060(2) 0.068(2) 0.0006(15) 0.0189(17) -0.0010(17)
C7 0.0475(18) 0.0449(18) 0.0438(17) 0.0006(13) 0.0173(14) 0.0000(13)
C8 0.0527(19) 0.0420(17) 0.0519(18) -0.0014(13) 0.0286(16) 0.0008(13)
C9 0.059(2) 0.0469(18) 0.0481(18) 0.0035(15) 0.0229(16) -0.0049(14)
C10 0.0507(19) 0.0506(19) 0.0459(18) 0.0015(14) 0.0139(15) 0.0006(14)
C11 0.059(2) 0.062(2) 0.071(2) -0.0058(16) 0.0350(19) -0.0031(17)
C12 0.078(3) 0.077(3) 0.093(3) -0.001(2) 0.060(3) -0.002(2)
C13 0.099(3) 0.070(2) 0.068(2) 0.011(2) 0.058(2) 0.0023(19)
C14 0.084(3) 0.068(2) 0.054(2) -0.0005(19) 0.036(2) -0.0040(17)
C15 0.0497(18) 0.057(2) 0.0485(18) -0.0007(15) 0.0238(15) -0.0044(16)
C16 0.070(2) 0.066(2) 0.057(2) 0.0051(18) 0.0207(19) -0.0063(18)
C17 0.112(4) 0.063(3) 0.085(3) 0.003(2) 0.049(3) 0.003(2)
C18 0.110(3) 0.076(3) 0.064(2) 0.013(2) 0.040(2) 0.016(2)
C19 0.086(3) 0.103(4) 0.050(2) -0.007(2) 0.020(2) -0.003(2)
C20 0.060(2) 0.092(3) 0.058(2) -0.012(2) 0.0075(19) 0.003(2)
N1 0.0575(18) 0.0608(19) 0.0531(17) -0.0090(14) 0.0100(14) 0.0008(14)
O1 0.0812(19) 0.0499(15) 0.0646(16) -0.0093(12) 0.0144(14) -0.0150(12)

loop_
_atom_type_symbol
_atom_type_description
_atom_type_scat_dispersion_real
_atom_type_scat_dispersion_imag
_atom_type_scat_source
C C 0.0033 0.0016 'International Tables Vol C Tables 4.2.6.8 and 6.1.1.4'
H H 0.0000 0.0000 'International Tables Vol C Tables 4.2.6.8 and 6.1.1.4'
N N 0.0061 0.0033 'International Tables Vol C Tables 4.2.6.8 and 6.1.1.4'
O O 0.0106 0.0060 'International Tables Vol C Tables 4.2.6.8 and 6.1.1.4'

loop_
_geom_angle_atom_site_label_1
_geom_angle_atom_site_label_2
_geom_angle_atom_site_label_3
_geom_angle
C6 C1 C2 120.5(3)
C6 C1 H1A 119.7
C2 C1 H1A 119.7
C3 C2 C1 120.5(4)
C3 C2 H2A 119.8
C1 C2 H2A 119.8
C2 C3 C4 120.9(3)
C2 C3 H3A 119.5
C4 C3 H3A 119.5
C7 C4 C3 122.6(3)
C7 C4 C5 119.3(3)
C3 C4 C5 118.1(3)
C10 C5 C6 122.4(3)
C10 C5 C4 119.0(3)
C6 C5 C4 118.6(3)
C1 C6 C5 121.4(3)
C1 C6 H6A 119.3
C5 C6 H6A 119.3
C4 C7 C8 121.4(3)
C4 C7 C15 119.3(3)
C8 C7 C15 119.0(3)
C11 C8 C7 123.0(3)
C11 C8 C9 118.2(3)
C7 C8 C9 118.7(3)
C10 C9 C8 119.4(3)
C10 C9 C14 122.4(3)
C8 C9 C14 118.2(3)
C5 C10 C9 122.0(3)
C5 C10 H10A 119.0
C9 C10 H10A 119.0
C12 C11 C8 120.9(4)
C12 C11 H11A 119.5
C8 C11 H11A 119.5
C11 C12 C13 121.6(4)
C11 C12 H12A 119.2
C13 C12 H12A 119.2
C14 C13 C12 119.5(4)
C14 C13 H13A 120.3
C12 C13 H13A 120.3
C13 C14 C9 121.5(4)
C13 C14 H14A 119.3
C9 C14 H14A 119.3
O1 C15 N1 123.3(3)
O1 C15 C7 119.0(3)
N1 C15 C7 117.7(3)
N1 C16 C17 111.5(3)
N1 C16 H16A 109.3
C17 C16 H16A 109.3
N1 C16 H16B 109.3
C17 C16 H16B 109.3
H16A C16 H16B 108.0
C16 C17 C18 110.9(4)
C16 C17 H17A 109.5
C18 C17 H17A 109.5
C16 C17 H17B 109.5
C18 C17 H17B 109.5
H17A C17 H17B 108.0
C19 C18 C17 109.2(3)
C19 C18 H18A 109.8
C17 C18 H18A 109.8
C19 C18 H18B 109.8
C17 C18 H18B 109.8
H18A C18 H18B 108.3
C20 C19 C18 112.6(4)
C20 C19 H19A 109.1
C18 C19 H19A 109.1
C20 C19 H19B 109.1
C18 C19 H19B 109.1
H19A C19 H19B 107.8
N1 C20 C19 110.7(3)
N1 C20 H20A 109.5
C19 C20 H20A 109.5
N1 C20 H20B 109.5
C19 C20 H20B 109.5
H20A C20 H20B 108.1
C15 N1 C16 125.9(3)
C15 N1 C20 119.7(3)
C16 N1 C20 114.4(3)

loop_
_geom_bond_atom_site_label_1
_geom_bond_atom_site_label_2
_geom_bond_distance
C1 C6 1.333(5)
C1 C2 1.406(5)
C1 H1A 0.930
C2 C3 1.356(5)
C2 H2A 0.930
C3 C4 1.415(4)
C3 H3A 0.930
C4 C7 1.401(4)
C4 C5 1.427(4)
C5 C10 1.389(5)
C5 C6 1.417(5)
C6 H6A 0.930
C7 C8 1.409(4)
C7 C15 1.519(4)
C8 C11 1.407(5)
C8 C9 1.424(5)
C9 C10 1.399(5)
C9 C14 1.433(5)
C10 H10A 0.930
C11 C12 1.351(5)
C11 H11A 0.930
C12 C13 1.401(6)
C12 H12A 0.930
C13 C14 1.339(6)
C13 H13A 0.930
C14 H14A 0.930
C15 O1 1.213(4)
C15 N1 1.336(4)
C16 N1 1.458(5)
C16 C17 1.486(6)
C16 H16A 0.970
C16 H16B 0.970
C17 C18 1.549(6)
C17 H17A 0.970
C17 H17B 0.970
C18 C19 1.532(6)
C18 H18A 0.970
C18 H18B 0.970
C19 C20 1.476(6)
C19 H19A 0.970
C19 H19B 0.970
C20 N1 1.472(4)
C20 H20A 0.970
C20 H20B 0.970

loop_
_geom_hbond_atom_site_label_D
_geom_hbond_atom_site_label_H
_geom_hbond_atom_site_label_A
_geom_hbond_site_symmetry_A
_geom_hbond_distance_DH
_geom_hbond_distance_HA
_geom_hbond_distance_DA
_geom_hbond_angle_DHA
C17 H17B O1 1_565 0.97 2.41 3.342(5) 162.0
C20 H20A O1 5_656 0.97 2.71 3.557(5) 145.7

loop_
_geom_torsion_atom_site_label_1
_geom_torsion_atom_site_label_2
_geom_torsion_atom_site_label_3
_geom_torsion_atom_site_label_4
_geom_torsion
C6 C1 C2 C3 -2.2(6)
C1 C2 C3 C4 1.3(5)
C2 C3 C4 C7 179.6(3)
C2 C3 C4 C5 -0.4(5)
C7 C4 C5 C10 0.7(4)
C3 C4 C5 C10 -179.3(3)
C7 C4 C5 C6 -179.7(3)
C3 C4 C5 C6 0.3(4)
C2 C1 C6 C5 2.2(6)
C10 C5 C6 C1 178.4(3)
C4 C5 C6 C1 -1.2(5)
C3 C4 C7 C8 -178.8(3)
C5 C4 C7 C8 1.2(4)
C3 C4 C7 C15 6.7(5)
C5 C4 C7 C15 -173.3(3)
C4 C7 C8 C11 178.8(3)
C15 C7 C8 C11 -6.7(5)
C4 C7 C8 C9 -3.6(4)
C15 C7 C8 C9 170.9(3)
C11 C8 C9 C10 -178.2(3)
C7 C8 C9 C10 4.1(4)
C11 C8 C9 C14 1.3(4)
C7 C8 C9 C14 -176.5(3)
C6 C5 C10 C9 -179.8(3)
C4 C5 C10 C9 -0.1(5)
C8 C9 C10 C5 -2.3(5)
C14 C9 C10 C5 178.3(3)
C7 C8 C11 C12 178.1(3)
C9 C8 C11 C12 0.5(5)
C8 C11 C12 C13 -1.7(6)
C11 C12 C13 C14 1.1(6)
C12 C13 C14 C9 0.7(6)
C10 C9 C14 C13 177.5(3)
C8 C9 C14 C13 -1.9(5)
C4 C7 C15 O1 84.2(4)
C8 C7 C15 O1 -90.4(4)
C4 C7 C15 N1 -97.4(4)
C8 C7 C15 N1 88.0(4)
N1 C16 C17 C18 54.6(5)
C16 C17 C18 C19 -53.5(5)
C17 C18 C19 C20 53.9(5)
C18 C19 C20 N1 -54.1(5)
O1 C15 N1 C16 -177.9(4)
C7 C15 N1 C16 3.7(5)
O1 C15 N1 C20 2.1(5)
C7 C15 N1 C20 -176.3(3)
C17 C16 N1 C15 124.0(4)
C17 C16 N1 C20 -56.0(5)
C19 C20 N1 C15 -125.0(4)
C19 C20 N1 C16 55.1(5)

loop_
_cod_related_entry_id
_cod_related_entry_database
_cod_related_entry_code
1 ChemSpider 24740957
